data_7235817
loop_
_publ_author_name
'Klap\"otke, Thomas M.'
'Schmid, Philipp. C.'
'Schnell, Simon'
'Stierstorfer, J\"org'

_publ_section_title
;
 Thermal stabilization of energetic materials by the aromatic
 nitrogen-rich
 4,4&#x2032;,5,5&#x2032;-tetraamino-3,3&#x2032;-bi-1,2,4-triazolium cation
;
_journal_issue 6
_journal_name_full 'Journal of Materials Chemistry A'
_journal_page_first 2658
_journal_paper_doi 10.1039/C4TA05964F
_journal_volume 3
_journal_year 2015
_chemical_formula_moiety 'C4 H10 N10, 2(C N3 O6)'
_chemical_formula_sum 'C6 H10 N16 O12'
_chemical_formula_weight 498.30
_chemical_name_common '5,5-bis(2,3-diaminotriazolium) bis(trinitromethanide'
_chemical_name_systematic '5,5-bis(2,3-diaminotriazolium) nitroformate'
_space_group_IT_number 14
_space_group_name_Hall '-P 2ybc'
_space_group_name_H-M_alt 'P 1 21/c 1'
_symmetry_cell_setting monoclinic
_symmetry_Int_Tables_number 14
_symmetry_space_group_name_Hall '-P 2ybc'
_symmetry_space_group_name_H-M 'P 1 21/c 1'
_atom_sites_solution_hydrogens difmap
_atom_sites_solution_primary direct
_atom_sites_solution_secondary difmap
_audit_creation_date
;
'Wed Sep 03 04:32:27 2014'
;
_audit_creation_method
;
CrysAlisPro, Oxford Diffraction Ltd.,
Version 1.171.35.11 (release 16-05-2011 CrysAlis171 .NET)
(compiled May 16 2011,17:55:39)
;
_audit_update_record
;
2014-10-14 deposited with the CCDC.
2014-12-17 downloaded from the CCDC.
;
_cell_angle_alpha 90.00
_cell_angle_beta 93.252(2)
_cell_angle_gamma 90.00
_cell_formula_units_Z 4
_cell_length_a 16.8271(4)
_cell_length_b 12.0361(3)
_cell_length_c 8.7485(3)
_cell_measurement_reflns_used 8477
_cell_measurement_temperature 173(2)
_cell_measurement_theta_max 31.6180
_cell_measurement_theta_min 4.6800
_cell_volume 1769.00(9)
_computing_cell_refinement
;
CrysAlisPro, Agilent Technologies,
Version 1.171.35.11 (release 16-05-2011 CrysAlis171 .NET)
(compiled May 16 2011,17:55:39)
;
_computing_data_collection
;
CrysAlisPro, Agilent Technologies,
Version 1.171.35.11 (release 16-05-2011 CrysAlis171 .NET)
(compiled May 16 2011,17:55:39)
;
_computing_data_reduction
;
CrysAlisPro, Agilent Technologies,
Version 1.171.35.11 (release 16-05-2011 CrysAlis171 .NET)
(compiled May 16 2011,17:55:39)
;
_computing_molecular_graphics
;
'ORTEP (M. N. Burnett, C. K. Johnson, ORTEP-III: Oak Ridge Thermal Ellipsoid
# Plot Program for Crystal Structure Illustrations, Oak Ridge National
# Laboratory Report ORNL-6895, 1996). Windows version (L. J. Farrugia, Univ.
# Glasgow) used --- SCHAKAL (E. Keller, University of  Freiburg (Breisgau),
# Germany, 1995)'
;
_computing_publication_material
;PLATON (A. L. Spek, Acta Crystallogr, Sect. A, 1990, 46, C34, 1995 version).
# --- T.B.Cohen, Pure Appl. Chem. 1996,68,2339-2359 (atomic masses).
;
_computing_structure_refinement 'SHELXL-97 (Sheldrick, 1997)'
_computing_structure_solution SIR-92
_diffrn_ambient_temperature 173
_diffrn_detector_area_resol_mean 15.9809
_diffrn_measured_fraction_theta_full 0.996
_diffrn_measured_fraction_theta_max 0.996
_diffrn_measurement_device 'CCD camera on \k-goniostat'
_diffrn_measurement_device_type 'Xcalibur, Sapphire3'
_diffrn_measurement_method '\w scans'
_diffrn_orient_matrix_UB_11 -0.0351403000
_diffrn_orient_matrix_UB_12 -0.0018087000
_diffrn_orient_matrix_UB_13 0.0409995000
_diffrn_orient_matrix_UB_21 -0.0016725000
_diffrn_orient_matrix_UB_22 -0.0584995000
_diffrn_orient_matrix_UB_23 -0.0095236000
_diffrn_orient_matrix_UB_31 0.0233542000
_diffrn_orient_matrix_UB_32 -0.0069378000
_diffrn_orient_matrix_UB_33 0.0694278000
_diffrn_radiation_collimation 0.5
_diffrn_radiation_monochromator graphite
_diffrn_radiation_source 'Enhance (Mo) X-ray Source'
_diffrn_radiation_type 'Mo K\a'
_diffrn_radiation_wavelength 0.71073
_diffrn_reflns_av_R_equivalents 0.0298
_diffrn_reflns_av_sigmaI/netI 0.0170
_diffrn_reflns_limit_h_max 21
_diffrn_reflns_limit_h_min -21
_diffrn_reflns_limit_k_max 15
_diffrn_reflns_limit_k_min -15
_diffrn_reflns_limit_l_max 10
_diffrn_reflns_limit_l_min -10
_diffrn_reflns_number 26371
_diffrn_reflns_theta_full 26.49
_diffrn_reflns_theta_max 26.49
_diffrn_reflns_theta_min 4.17
_diffrn_source_current 40
_diffrn_source_type 'Spellman generator'
_diffrn_source_voltage 50
_exptl_absorpt_coefficient_mu 0.176
_exptl_absorpt_correction_T_max 0.9999
_exptl_absorpt_correction_T_min 0.9400
_exptl_absorpt_correction_type multi-scan
_exptl_absorpt_process_details
;
CrysAlisPro, Agilent Technologies,
Version 1.171.35.11 (release 16-05-2011 CrysAlis171 .NET)
(compiled May 16 2011,17:55:39)
Empirical absorption correction using spherical harmonics,
 implemented in SCALE3 ABSPACK scaling algorithm.
;
_exptl_crystal_colour colorless
_exptl_crystal_density_diffrn 1.871
_exptl_crystal_density_method 'not measured'
_exptl_crystal_description plate
_exptl_crystal_F_000 1016
_exptl_crystal_size_max 0.32
_exptl_crystal_size_mid 0.27
_exptl_crystal_size_min 0.03
_refine_diff_density_max 0.214
_refine_diff_density_min -0.259
_refine_diff_density_rms 0.051
_refine_ls_extinction_method none
_refine_ls_goodness_of_fit_ref 1.048
_refine_ls_hydrogen_treatment refall
_refine_ls_matrix_type full
_refine_ls_number_parameters 347
_refine_ls_number_reflns 3649
_refine_ls_number_restraints 0
_refine_ls_restrained_S_all 1.048
_refine_ls_R_factor_all 0.0356
_refine_ls_R_factor_gt 0.0299
_refine_ls_shift/su_max 0.000
_refine_ls_shift/su_mean 0.000
_refine_ls_structure_factor_coef Fsqd
_refine_ls_weighting_details 'calc w=1/[\s^2^(Fo^2^)+(0.0381P)^2^+0.6486P] where P=(Fo^2^+2Fc^2^)/3'
_refine_ls_weighting_scheme calc
_refine_ls_wR_factor_gt 0.0737
_refine_ls_wR_factor_ref 0.0778
_reflns_number_gt 3154
_reflns_number_total 3649
_reflns_threshold_expression >2sigma(I)
_cod_data_source_file c4ta05964f2.cif
_cod_data_source_block jx331
_cod_original_sg_symbol_Hall -P2ybc
_cod_database_code 7235817

loop_
_symmetry_equiv_pos_as_xyz
'x, y, z'
'-x, y+1/2, -z+1/2'
'-x, -y, -z'
'x, -y-1/2, z-1/2'

loop_
_atom_site_label
_atom_site_type_symbol
_atom_site_fract_x
_atom_site_fract_y
_atom_site_fract_z
_atom_site_U_iso_or_equiv
_atom_site_adp_type
_atom_site_occupancy
_atom_site_symmetry_multiplicity
_atom_site_calc_flag
N1 N 0.29535(7) 0.75520(10) 0.81797(13) 0.0214(2) Uani 1 1 d
N2 N 0.24585(7) 0.68241(9) 0.73700(13) 0.0205(2) Uani 1 1 d
N3 N 0.32726(6) 0.59406(9) 0.90386(12) 0.0176(2) Uani 1 1 d
N4 N 0.17147(6) 0.47004(9) 0.62969(12) 0.0157(2) Uani 1 1 d
N5 N 0.24474(6) 0.38702(9) 0.81445(13) 0.0208(2) Uani 1 1 d
N6 N 0.19602(7) 0.31258(10) 0.73557(13) 0.0195(2) Uani 1 1 d
N7 N 0.09934(7) 0.31750(11) 0.52313(15) 0.0230(3) Uani 1 1 d
N8 N 0.14118(7) 0.54605(10) 0.52000(14) 0.0206(2) Uani 1 1 d
N9 N 0.36991(7) 0.51289(10) 0.98958(14) 0.0228(3) Uani 1 1 d
N10 N 0.39892(7) 0.74561(12) 1.01623(16) 0.0280(3) Uani 1 1 d
C1 C 0.34463(7) 0.70292(11) 0.91878(15) 0.0196(3) Uani 1 1 d
C2 C 0.26632(7) 0.58575(11) 0.79146(14) 0.0167(3) Uani 1 1 d
C3 C 0.22880(7) 0.48145(10) 0.74761(14) 0.0168(3) Uani 1 1 d
C4 C 0.15221(7) 0.36124(10) 0.62297(15) 0.0171(3) Uani 1 1 d
O1 O 0.43399(6) 0.21839(9) 0.36173(13) 0.0335(3) Uani 1 1 d
O2 O 0.36397(7) 0.27350(10) 0.16015(12) 0.0371(3) Uani 1 1 d
O3 O 0.52007(6) 0.41879(10) 0.25180(13) 0.0349(3) Uani 1 1 d
O4 O 0.46855(7) 0.56619(9) 0.35239(14) 0.0379(3) Uani 1 1 d
O5 O 0.32469(6) 0.53289(8) 0.45835(11) 0.0239(2) Uani 1 1 d
O6 O 0.27878(5) 0.36449(8) 0.41787(11) 0.0223(2) Uani 1 1 d
N11 N 0.39964(6) 0.28964(10) 0.28351(13) 0.0217(2) Uani 1 1 d
N12 N 0.46515(7) 0.46723(10) 0.31553(14) 0.0246(3) Uani 1 1 d
N13 N 0.33210(6) 0.43578(9) 0.40826(12) 0.0182(2) Uani 1 1 d
C5 C 0.39961(8) 0.40311(11) 0.34233(15) 0.0210(3) Uani 1 1 d
O7 O 0.22020(5) 0.53894(9) 0.16214(12) 0.0265(2) Uani 1 1 d
O8 O 0.14061(6) 0.39702(8) 0.18085(12) 0.0279(2) Uani 1 1 d
O9 O 0.14125(6) 0.68987(9) -0.01426(12) 0.0313(2) Uani 1 1 d
O10 O 0.05706(6) 0.75237(8) 0.14207(14) 0.0337(3) Uani 1 1 d
O11 O -0.04660(5) 0.58458(8) 0.11802(11) 0.0252(2) Uani 1 1 d
O12 O 0.00053(6) 0.45646(9) 0.27102(14) 0.0358(3) Uani 1 1 d
N14 N 0.15181(6) 0.49849(9) 0.16556(12) 0.0188(2) Uani 1 1 d
N15 N 0.09616(6) 0.67696(9) 0.08891(13) 0.0191(2) Uani 1 1 d
N16 N 0.01004(6) 0.53411(9) 0.18292(13) 0.0196(2) Uani 1 1 d
C6 C 0.08742(7) 0.56883(11) 0.15303(15) 0.0186(3) Uani 1 1 d
H10B H 0.4300(10) 0.7006(15) 1.065(2) 0.028(4) Uiso 1 1 d
H9A H 0.3342(11) 0.4684(15) 1.027(2) 0.031(4) Uiso 1 1 d
H8A H 0.1110(11) 0.5940(16) 0.568(2) 0.037(5) Uiso 1 1 d
H6 H 0.1982(10) 0.2455(15) 0.7554(19) 0.028(4) Uiso 1 1 d
H7A H 0.0888(10) 0.2480(16) 0.5253(19) 0.027(4) Uiso 1 1 d
H7B H 0.0780(11) 0.3608(16) 0.454(2) 0.035(5) Uiso 1 1 d
H8B H 0.1849(12) 0.5788(16) 0.485(2) 0.043(5) Uiso 1 1 d
H9B H 0.3973(11) 0.4761(16) 0.926(2) 0.039(5) Uiso 1 1 d
H10A H 0.4102(11) 0.8124(18) 1.004(2) 0.040(5) Uiso 1 1 d
H1 H 0.2917(10) 0.8247(15) 0.8024(19) 0.028(4) Uiso 1 1 d

loop_
_atom_site_aniso_label
_atom_site_aniso_U_11
_atom_site_aniso_U_22
_atom_site_aniso_U_33
_atom_site_aniso_U_23
_atom_site_aniso_U_13
_atom_site_aniso_U_12
N1 0.0274(6) 0.0122(6) 0.0247(6) -0.0023(5) 0.0008(5) -0.0036(4)
N2 0.0249(6) 0.0154(5) 0.0213(6) -0.0014(4) 0.0006(4) -0.0030(4)
N3 0.0162(5) 0.0170(5) 0.0195(5) -0.0018(4) 0.0000(4) -0.0007(4)
N4 0.0165(5) 0.0135(5) 0.0172(5) -0.0004(4) 0.0005(4) 0.0001(4)
N5 0.0222(6) 0.0156(5) 0.0243(6) -0.0005(4) -0.0018(4) -0.0031(4)
N6 0.0211(6) 0.0118(5) 0.0251(6) 0.0008(5) -0.0016(4) -0.0023(4)
N7 0.0241(6) 0.0161(6) 0.0282(6) -0.0005(5) -0.0048(5) -0.0044(5)
N8 0.0230(6) 0.0153(6) 0.0231(6) 0.0034(5) -0.0021(5) 0.0014(5)
N9 0.0206(6) 0.0216(6) 0.0259(6) 0.0030(5) -0.0020(5) 0.0022(5)
N10 0.0239(6) 0.0235(7) 0.0359(7) -0.0065(6) -0.0041(5) -0.0049(5)
C1 0.0177(6) 0.0193(6) 0.0224(6) -0.0041(5) 0.0060(5) -0.0024(5)
C2 0.0170(6) 0.0171(6) 0.0161(6) -0.0005(5) 0.0027(5) -0.0001(5)
C3 0.0170(6) 0.0154(6) 0.0181(6) -0.0010(5) 0.0021(5) -0.0005(5)
C4 0.0156(6) 0.0148(6) 0.0211(6) -0.0013(5) 0.0041(5) -0.0006(5)
O1 0.0281(5) 0.0247(5) 0.0477(7) 0.0045(5) 0.0013(5) 0.0057(4)
O2 0.0447(6) 0.0403(7) 0.0256(5) -0.0090(5) -0.0026(5) -0.0044(5)
O3 0.0235(5) 0.0379(6) 0.0449(7) -0.0031(5) 0.0157(5) -0.0006(5)
O4 0.0372(6) 0.0250(6) 0.0529(7) -0.0079(5) 0.0166(5) -0.0123(5)
O5 0.0254(5) 0.0158(5) 0.0310(5) -0.0039(4) 0.0045(4) 0.0013(4)
O6 0.0186(4) 0.0208(5) 0.0279(5) -0.0005(4) 0.0045(4) -0.0039(4)
N11 0.0190(5) 0.0226(6) 0.0242(6) -0.0027(5) 0.0060(4) -0.0002(5)
N12 0.0216(6) 0.0259(6) 0.0267(6) -0.0002(5) 0.0052(5) -0.0034(5)
N13 0.0179(5) 0.0184(6) 0.0183(5) 0.0012(4) -0.0003(4) 0.0005(4)
C5 0.0183(6) 0.0198(7) 0.0253(7) -0.0030(5) 0.0042(5) -0.0011(5)
O7 0.0163(5) 0.0301(5) 0.0331(5) -0.0003(4) 0.0025(4) 0.0004(4)
O8 0.0328(5) 0.0127(5) 0.0370(6) 0.0003(4) -0.0072(4) 0.0034(4)
O9 0.0415(6) 0.0270(6) 0.0267(5) 0.0044(4) 0.0120(5) -0.0044(5)
O10 0.0300(5) 0.0151(5) 0.0572(7) -0.0008(5) 0.0117(5) 0.0046(4)
O11 0.0179(5) 0.0278(5) 0.0296(5) 0.0043(4) -0.0019(4) 0.0027(4)
O12 0.0268(5) 0.0340(6) 0.0468(7) 0.0228(5) 0.0027(5) -0.0047(4)
N14 0.0198(5) 0.0166(6) 0.0199(5) -0.0006(4) -0.0010(4) 0.0015(4)
N15 0.0183(5) 0.0155(5) 0.0232(6) 0.0012(4) -0.0005(4) -0.0003(4)
N16 0.0189(5) 0.0179(5) 0.0217(5) 0.0008(5) 0.0002(4) -0.0005(4)
C6 0.0171(6) 0.0144(6) 0.0245(7) 0.0022(5) 0.0019(5) 0.0006(5)

loop_
_atom_type_symbol
_atom_type_description
_atom_type_scat_dispersion_real
_atom_type_scat_dispersion_imag
_atom_type_scat_source
C C 0.0033 0.0016 'International Tables Vol C Tables 4.2.6.8 and 6.1.1.4'
N N 0.0061 0.0033 'International Tables Vol C Tables 4.2.6.8 and 6.1.1.4'
O O 0.0106 0.0060 'International Tables Vol C Tables 4.2.6.8 and 6.1.1.4'
H H 0.0000 0.0000 'International Tables Vol C Tables 4.2.6.8 and 6.1.1.4'

loop_
_geom_angle_atom_site_label_1
_geom_angle_atom_site_label_2
_geom_angle_atom_site_label_3
_geom_angle
C1 N1 N2 112.05(11)
C1 N1 H1 127.4(11)
N2 N1 H1 120.5(11)
C2 N2 N1 103.97(11)
C1 N3 C2 106.69(11)
C1 N3 N9 121.57(11)
C2 N3 N9 131.70(11)
C4 N4 C3 106.57(10)
C4 N4 N8 121.79(11)
C3 N4 N8 131.27(11)
C3 N5 N6 104.03(10)
C4 N6 N5 111.97(11)
C4 N6 H6 127.0(12)
N5 N6 H6 120.9(12)
C4 N7 H7A 120.6(11)
C4 N7 H7B 117.4(12)
H7A N7 H7B 122.0(17)
N4 N8 H8A 107.0(12)
N4 N8 H8B 104.2(12)
H8A N8 H8B 112.0(17)
N3 N9 H9A 106.4(11)
N3 N9 H9B 106.6(13)
H9A N9 H9B 109.1(17)
C1 N10 H10B 117.5(12)
C1 N10 H10A 116.6(13)
H10B N10 H10A 122.6(18)
N10 C1 N1 128.76(13)
N10 C1 N3 125.48(13)
N1 C1 N3 105.75(11)
N2 C2 N3 111.54(11)
N2 C2 C3 125.33(12)
N3 C2 C3 123.07(11)
N5 C3 N4 111.56(11)
N5 C3 C2 124.32(12)
N4 C3 C2 124.12(11)
N7 C4 N6 129.62(13)
N7 C4 N4 124.53(12)
N6 C4 N4 105.85(11)
O2 N11 O1 125.23(12)
O2 N11 C5 116.79(12)
O1 N11 C5 117.97(11)
O4 N12 O3 122.81(12)
O4 N12 C5 121.47(12)
O3 N12 C5 115.72(12)
O6 N13 O5 122.01(10)
O6 N13 C5 116.78(11)
O5 N13 C5 121.20(11)
N13 C5 N12 127.31(12)
N13 C5 N11 115.90(11)
N12 C5 N11 116.62(11)
O8 N14 O7 121.98(11)
O8 N14 C6 119.32(11)
O7 N14 C6 118.70(11)
O9 N15 O10 123.67(11)
O9 N15 C6 119.23(11)
O10 N15 C6 117.10(11)
O12 N16 O11 122.41(11)
O12 N16 C6 119.88(11)
O11 N16 C6 117.71(11)
N14 C6 N16 122.43(11)
N14 C6 N15 119.63(11)
N16 C6 N15 117.45(11)

loop_
_geom_bond_atom_site_label_1
_geom_bond_atom_site_label_2
_geom_bond_distance
N1 C1 1.3336(18)
N1 N2 1.3770(15)
N1 H1 0.849(18)
N2 C2 1.2964(17)
N3 C1 1.3472(17)
N3 C2 1.3835(16)
N3 N9 1.4039(16)
N4 C4 1.3495(16)
N4 C3 1.3788(16)
N4 N8 1.4007(15)
N5 C3 1.2991(17)
N5 N6 1.3736(15)
N6 C4 1.3320(17)
N6 H6 0.826(18)
N7 C4 1.3204(17)
N7 H7A 0.856(18)
N7 H7B 0.86(2)
N8 H8A 0.89(2)
N8 H8B 0.90(2)
N9 H9A 0.881(19)
N9 H9B 0.87(2)
N10 C1 1.3179(18)
N10 H10B 0.853(19)
N10 H10A 0.83(2)
C2 C3 1.4472(18)
O1 N11 1.2218(15)
O2 N11 1.2204(15)
O3 N12 1.2504(15)
O4 N12 1.2345(16)
O5 N13 1.2570(14)
O6 N13 1.2477(14)
N11 C5 1.4595(17)
N12 C5 1.3769(17)
N13 C5 1.3610(16)
O7 N14 1.2515(14)
O8 N14 1.2441(14)
O9 N15 1.2215(15)
O10 N15 1.2278(14)
O11 N16 1.2403(14)
O12 N16 1.2277(15)
N14 C6 1.3745(16)
N15 C6 1.4282(16)
N16 C6 1.4060(16)

loop_
_geom_hbond_atom_site_label_D
_geom_hbond_atom_site_label_H
_geom_hbond_atom_site_label_A
_geom_hbond_distance_DH
_geom_hbond_distance_HA
_geom_hbond_distance_DA
_geom_hbond_angle_DHA
_geom_hbond_site_symmetry_A
N10 H10B O1 0.853(19) 2.351(17) 2.9686(17) 129.7(15) 2_656
N9 H9A O7 0.881(19) 2.462(17) 3.0258(16) 122.3(14) 1_556
N9 H9A N5 0.881(19) 2.522(17) 2.9519(16) 110.8(13) .
N9 H9A O2 0.881(19) 2.655(18) 3.2489(17) 125.7(14) 1_556
N8 H8A O10 0.89(2) 2.17(2) 3.0335(16) 161.9(16) 4_576
N8 H8A O12 0.89(2) 2.483(18) 3.0861(17) 125.4(15) 3_566
N6 H6 O8 0.826(18) 2.058(18) 2.7226(15) 137.2(15) 4_566
N6 H6 O6 0.826(18) 2.322(17) 2.9620(15) 134.7(15) 4_566
N7 H7A O8 0.856(18) 2.351(18) 2.9907(16) 131.9(14) 4_566
N7 H7A O11 0.856(18) 2.417(18) 3.1697(15) 147.1(14) 2_545
N7 H7B O12 0.86(2) 2.32(2) 3.1640(17) 169.5(16) .
N8 H8B O5 0.90(2) 2.44(2) 3.1687(16) 137.9(16) .
N9 H9B O3 0.87(2) 2.487(19) 3.0010(17) 118.6(15) 3_666
N9 H9B O1 0.87(2) 2.49(2) 3.2093(17) 140.5(16) 4_566
N10 H10A O4 0.83(2) 2.24(2) 2.9579(19) 144.6(18) 4_576
N10 H10A O5 0.83(2) 2.37(2) 2.9753(18) 129.6(16) 4_576
N1 H1 O5 0.849(18) 2.242(18) 2.8617(15) 130.0(14) 4_576
N1 H1 O7 0.849(18) 2.341(18) 3.0662(16) 143.7(15) 4_576

loop_
_geom_torsion_atom_site_label_1
_geom_torsion_atom_site_label_2
_geom_torsion_atom_site_label_3
_geom_torsion_atom_site_label_4
_geom_torsion
C1 N1 N2 C2 0.12(14)
C3 N5 N6 C4 0.47(14)
N2 N1 C1 N10 -179.05(13)
N2 N1 C1 N3 0.00(14)
C2 N3 C1 N10 178.97(13)
N9 N3 C1 N10 -3.2(2)
C2 N3 C1 N1 -0.12(14)
N9 N3 C1 N1 177.74(11)
N1 N2 C2 N3 -0.20(14)
N1 N2 C2 C3 177.08(12)
C1 N3 C2 N2 0.22(15)
N9 N3 C2 N2 -177.35(13)
C1 N3 C2 C3 -177.14(11)
N9 N3 C2 C3 5.3(2)
N6 N5 C3 N4 0.33(14)
N6 N5 C3 C2 -179.81(12)
C4 N4 C3 N5 -0.99(14)
N8 N4 C3 N5 -173.92(12)
C4 N4 C3 C2 179.15(12)
N8 N4 C3 C2 6.2(2)
N2 C2 C3 N5 -172.64(13)
N3 C2 C3 N5 4.3(2)
N2 C2 C3 N4 7.2(2)
N3 C2 C3 N4 -175.81(11)
N5 N6 C4 N7 179.71(13)
N5 N6 C4 N4 -1.08(14)
C3 N4 C4 N7 -179.53(12)
N8 N4 C4 N7 -5.77(19)
C3 N4 C4 N6 1.21(13)
N8 N4 C4 N6 174.96(11)
O6 N13 C5 N12 178.12(13)
O5 N13 C5 N12 -2.7(2)
O6 N13 C5 N11 3.06(17)
O5 N13 C5 N11 -177.74(11)
O4 N12 C5 N13 0.5(2)
O3 N12 C5 N13 -179.37(13)
O4 N12 C5 N11 175.49(13)
O3 N12 C5 N11 -4.35(18)
O2 N11 C5 N13 78.75(15)
O1 N11 C5 N13 -100.17(14)
O2 N11 C5 N12 -96.85(15)
O1 N11 C5 N12 84.23(15)
O8 N14 C6 N16 11.23(19)
O7 N14 C6 N16 -168.33(12)
O8 N14 C6 N15 -160.48(12)
O7 N14 C6 N15 19.96(18)
O12 N16 C6 N14 26.36(19)
O11 N16 C6 N14 -153.82(12)
O12 N16 C6 N15 -161.75(12)
O11 N16 C6 N15 18.07(17)
O9 N15 C6 N14 34.66(18)
O10 N15 C6 N14 -145.38(12)
O9 N15 C6 N16 -137.47(12)
O10 N15 C6 N16 42.50(17)
